data_2224408
loop_
_publ_author_name
'Yao, Jing-Cai'
'Wang, Zhong-Dong'
'Guo, Jin-Bo'
'Zhang, Li'

_publ_section_title
;
 3,9-Dimethyl-2,3-dihydrophenanthro[1,2-<i>b</i>]furan-4,5-dione
;
_journal_coeditor_code RK2163
_journal_issue 12
_journal_name_full 'Acta Crystallographica Section E'
_journal_page_first o3106
_journal_paper_doi 10.1107/S1600536809047667
_journal_volume 65
_journal_year 2009
_chemical_formula_iupac 'C18 H14 O3'
_chemical_formula_moiety 'C18 H14 O3'
_chemical_formula_sum 'C18 H14 O3'
_chemical_formula_weight 278.29
_chemical_name_systematic
;
3,9-Dimethyl-2,3-dihydrophenanthro[1,2-<i>b</i>]furan-4,5-dione
;
_space_group_IT_number 19
_symmetry_cell_setting orthorhombic
_symmetry_space_group_name_Hall 'P 2ac 2ab'
_symmetry_space_group_name_H-M 'P 21 21 21'
_atom_sites_solution_hydrogens geom
_atom_sites_solution_primary direct
_atom_sites_solution_secondary difmap
_audit_creation_method SHELXL97
_cell_angle_alpha 90.00
_cell_angle_beta 90.00
_cell_angle_gamma 90.00
_cell_formula_units_Z 4
_cell_length_a 4.6415(10)
_cell_length_b 14.692(3)
_cell_length_c 19.633(4)
_cell_measurement_reflns_used 634
_cell_measurement_temperature 295(2)
_cell_measurement_theta_max 18.18
_cell_measurement_theta_min 2.50
_cell_volume 1338.8(5)
_computing_cell_refinement 'SAINT (Bruker, 2004)'
_computing_data_collection 'SMART (Bruker, 2004)'
_computing_data_reduction 'SAINT (Bruker, 2004)'
_computing_molecular_graphics 'SHELXTL (Sheldrick, 2008)'
_computing_publication_material 'SHELXTL (Sheldrick, 2008)'
_computing_structure_refinement 'SHELXL97 (Sheldrick, 2008)'
_computing_structure_solution 'SHELXS97 (Sheldrick, 2008)'
_diffrn_ambient_temperature 295(2)
_diffrn_measured_fraction_theta_full 0.989
_diffrn_measured_fraction_theta_max 0.989
_diffrn_measurement_device_type 'Bruker SMART APEX'
_diffrn_measurement_method '\f and \w'
_diffrn_radiation_monochromator graphite
_diffrn_radiation_source 'fine-focus sealed tube'
_diffrn_radiation_type MoK\a
_diffrn_radiation_wavelength 0.71073
_diffrn_reflns_av_R_equivalents 0.0788
_diffrn_reflns_av_sigmaI/netI 0.1040
_diffrn_reflns_limit_h_max 5
_diffrn_reflns_limit_h_min -5
_diffrn_reflns_limit_k_max 17
_diffrn_reflns_limit_k_min -16
_diffrn_reflns_limit_l_max 21
_diffrn_reflns_limit_l_min -23
_diffrn_reflns_number 6925
_diffrn_reflns_theta_full 25.50
_diffrn_reflns_theta_max 25.50
_diffrn_reflns_theta_min 2.77
_diffrn_standards_decay_% 0
_diffrn_standards_interval_count 0
_diffrn_standards_interval_time 0
_diffrn_standards_number 0
_exptl_absorpt_coefficient_mu 0.094
_exptl_absorpt_correction_T_max 0.9952
_exptl_absorpt_correction_T_min 0.9771
_exptl_absorpt_correction_type multi-scan
_exptl_absorpt_process_details '(SADABS; Bruker, 2004)'
_exptl_crystal_colour yellow
_exptl_crystal_density_diffrn 1.381
_exptl_crystal_density_method 'not measured'
_exptl_crystal_description block
_exptl_crystal_F_000 584
_exptl_crystal_size_max 0.25
_exptl_crystal_size_mid 0.10
_exptl_crystal_size_min 0.05
_refine_diff_density_max 0.377
_refine_diff_density_min -0.260
_refine_ls_extinction_method none
_refine_ls_goodness_of_fit_ref 1.033
_refine_ls_hydrogen_treatment constr
_refine_ls_matrix_type full
_refine_ls_number_parameters 192
_refine_ls_number_reflns 2502
_refine_ls_number_restraints 0
_refine_ls_restrained_S_all 1.033
_refine_ls_R_factor_all 0.1529
_refine_ls_R_factor_gt 0.0524
_refine_ls_shift/su_max 0.000
_refine_ls_shift/su_mean 0.000
_refine_ls_structure_factor_coef Fsqd
_refine_ls_weighting_details 'calc w=1/[\s^2^(Fo^2^)+(0.0115P)^2^] where P=(Fo^2^+2Fc^2^)/3'
_refine_ls_weighting_scheme calc
_refine_ls_wR_factor_gt 0.0588
_refine_ls_wR_factor_ref 0.0774
_reflns_number_gt 1140
_reflns_number_total 2502
_reflns_threshold_expression I>2\s(I)
_cod_data_source_file rk2163.cif
_cod_data_source_block I
_cod_depositor_comments
;
The following automatic conversions were performed:
'_symmetry_cell_setting' value 'Orthorhombic' changed to 'orthorhombic'
according to '/home/saulius/struct/CIF-dictionaries/cif_core.dic'
dictionary named 'cif_core.dic' version 2.4.1 from 2010-06-29.

Automatic conversion script
Id: cif_fix_enum 1527 2010-12-29 10:47:43Z saulius 

The following automatic conversions were performed:

'_symmetry_cell_setting' value 'Orthorhombic' changed to
'orthorhombic' according to
/home/saulius/struct/CIF-dictionaries/cif_core.dic dictionary named
'cif_core.dic' version 2.4.1 from 2010-06-29.

Automatic conversion script
Id: cif_fix_values 1715 2011-07-08 13:25:40Z adriana 
;
_cod_database_code 2224408
_cod_database_fobs_code 2224408

loop_
_symmetry_equiv_pos_as_xyz
'x, y, z'
'-x+1/2, -y, z+1/2'
'-x, y+1/2, -z+1/2'
'x+1/2, -y+1/2, -z'

loop_
_atom_site_type_symbol
_atom_site_label
_atom_site_fract_x
_atom_site_fract_y
_atom_site_fract_z
_atom_site_U_iso_or_equiv
_atom_site_adp_type
_atom_site_calc_flag
_atom_site_refinement_flags
_atom_site_occupancy
_atom_site_disorder_assembly
_atom_site_disorder_group
O O1 0.9141(6) 0.38978(16) 0.80968(12) 0.0805(9) Uani d . 1 . .
O O2 0.5033(6) 0.47076(16) 0.73687(12) 0.0795(9) Uani d . 1 . .
O O3 0.5747(6) 0.72625(16) 0.87005(12) 0.0692(8) Uani d . 1 . .
C C1 1.4263(9) 0.4722(3) 1.04455(18) 0.0556(10) Uani d . 1 . .
C C2 1.5314(9) 0.3891(3) 1.03047(19) 0.0667(12) Uani d . 1 . .
H H2 1.6605 0.3621 1.0605 0.080 Uiso calc R 1 . .
C C3 1.4497(9) 0.3423(2) 0.9711(2) 0.0657(12) Uani d . 1 . .
H H3 1.5261 0.2849 0.9628 0.079 Uiso calc R 1 . .
C C4 1.2618(8) 0.3789(2) 0.92557(19) 0.0569(11) Uani d . 1 . .
H H4 1.2110 0.3464 0.8867 0.068 Uiso calc R 1 . .
C C5 1.1438(8) 0.4660(2) 0.93705(17) 0.0448(10) Uani d . 1 . .
C C6 1.2314(8) 0.5139(3) 0.99724(17) 0.0467(10) Uani d . 1 . .
C C7 1.1235(9) 0.6017(3) 1.00860(17) 0.0574(11) Uani d . 1 . .
H H7 1.1801 0.6331 1.0475 0.069 Uiso calc R 1 . .
C C8 0.9366(9) 0.6424(2) 0.96396(18) 0.0597(12) Uani d . 1 . .
H H8 0.8690 0.7009 0.9724 0.072 Uiso calc R 1 . .
C C9 0.8490(8) 0.5959(2) 0.90615(18) 0.0485(10) Uani d . 1 . .
C C10 0.9455(8) 0.5084(2) 0.89194(16) 0.0441(9) Uani d . 1 . .
C C11 0.8348(8) 0.4632(3) 0.82957(18) 0.0508(10) Uani d . 1 . .
C C12 0.6103(9) 0.5125(2) 0.78450(18) 0.0547(11) Uani d . 1 . .
C C13 0.5429(8) 0.6037(2) 0.80144(18) 0.0482(10) Uani d . 1 . .
C C14 0.6529(8) 0.6393(2) 0.8583(2) 0.0514(11) Uani d . 1 . .
C C15 0.3586(8) 0.6724(2) 0.76485(18) 0.0610(11) Uani d . 1 . .
H H15 0.1590 0.6507 0.7634 0.073 Uiso calc R 1 . .
C C16 0.3806(9) 0.7536(3) 0.81363(19) 0.0889(14) Uani d . 1 . .
H H16A 0.4581 0.8062 0.7901 0.107 Uiso calc R 1 . .
H H16B 0.1917 0.7692 0.8313 0.107 Uiso calc R 1 . .
C C17 1.5136(8) 0.5226(3) 1.10832(15) 0.0772(13) Uani d . 1 . .
H H17A 1.3472 0.5322 1.1365 0.116 Uiso calc R 1 . .
H H17B 1.5959 0.5803 1.0962 0.116 Uiso calc R 1 . .
H H17C 1.6532 0.4873 1.1329 0.116 Uiso calc R 1 . .
C C18 0.4609(9) 0.6927(2) 0.69344(17) 0.0875(15) Uani d . 1 . .
H H18A 0.6569 0.7135 0.6949 0.131 Uiso calc R 1 . .
H H18B 0.3414 0.7391 0.6737 0.131 Uiso calc R 1 . .
H H18C 0.4494 0.6385 0.6663 0.131 Uiso calc R 1 . .

loop_
_atom_site_aniso_label
_atom_site_aniso_U_11
_atom_site_aniso_U_22
_atom_site_aniso_U_33
_atom_site_aniso_U_12
_atom_site_aniso_U_13
_atom_site_aniso_U_23
O1 0.106(2) 0.0545(17) 0.0810(19) 0.0212(18) -0.0224(18) -0.0241(15)
O2 0.096(2) 0.0665(18) 0.0754(19) -0.0015(18) -0.0249(18) -0.0080(16)
O3 0.089(2) 0.0457(16) 0.0727(18) 0.0135(17) -0.0073(16) -0.0040(14)
C1 0.053(3) 0.065(3) 0.049(3) -0.011(3) 0.000(2) -0.001(2)
C2 0.064(3) 0.074(3) 0.062(3) 0.004(3) -0.005(2) 0.007(3)
C3 0.070(3) 0.053(3) 0.073(3) 0.010(3) -0.002(3) -0.002(2)
C4 0.063(3) 0.047(3) 0.061(3) 0.005(2) -0.001(2) -0.003(2)
C5 0.044(2) 0.044(2) 0.047(2) -0.008(2) 0.009(2) 0.001(2)
C6 0.047(2) 0.047(3) 0.045(2) -0.008(2) 0.009(2) -0.001(2)
C7 0.068(3) 0.053(3) 0.052(3) -0.009(3) 0.004(2) -0.015(2)
C8 0.075(3) 0.045(2) 0.059(3) 0.000(2) 0.000(3) -0.012(2)
C9 0.054(3) 0.040(2) 0.052(3) -0.003(2) 0.006(2) 0.001(2)
C10 0.049(2) 0.042(2) 0.041(2) -0.005(2) 0.009(2) -0.004(2)
C11 0.052(3) 0.044(2) 0.056(3) 0.002(2) 0.004(2) 0.000(2)
C12 0.060(3) 0.050(3) 0.054(3) -0.009(2) 0.000(2) 0.000(2)
C13 0.055(3) 0.041(2) 0.049(2) -0.005(2) 0.007(2) 0.005(2)
C14 0.060(3) 0.032(2) 0.063(3) 0.002(2) 0.016(2) 0.000(2)
C15 0.058(3) 0.058(3) 0.067(3) 0.003(2) 0.001(2) 0.007(2)
C16 0.111(4) 0.065(3) 0.091(3) 0.029(3) -0.024(3) 0.004(3)
C17 0.078(3) 0.099(3) 0.055(2) -0.002(3) -0.010(2) -0.008(2)
C18 0.113(4) 0.078(3) 0.071(3) 0.024(3) 0.020(3) 0.023(2)

loop_
_atom_type_symbol
_atom_type_description
_atom_type_scat_dispersion_real
_atom_type_scat_dispersion_imag
_atom_type_scat_source
C C 0.0033 0.0016 'International Tables Vol C Tables 4.2.6.8 and 6.1.1.4'
H H 0.0000 0.0000 'International Tables Vol C Tables 4.2.6.8 and 6.1.1.4'
O O 0.0106 0.0060 'International Tables Vol C Tables 4.2.6.8 and 6.1.1.4'

loop_
_geom_angle_atom_site_label_1
_geom_angle_atom_site_label_2
_geom_angle_atom_site_label_3
_geom_angle_site_symmetry_1
_geom_angle_site_symmetry_3
_geom_angle
_geom_angle_publ_flag
C14 O3 C16 . . 107.0(3) ?
C2 C1 C6 . . 118.9(4) ?
C2 C1 C17 . . 121.2(4) ?
C6 C1 C17 . . 119.8(3) ?
C1 C2 C3 . . 121.2(4) ?
C1 C2 H2 . . 119.4 ?
C3 C2 H2 . . 119.4 ?
C4 C3 C2 . . 121.7(4) ?
C4 C3 H3 . . 119.2 ?
C2 C3 H3 . . 119.2 ?
C3 C4 C5 . . 120.2(4) ?
C3 C4 H4 . . 119.9 ?
C5 C4 H4 . . 119.9 ?
C4 C5 C10 . . 123.4(4) ?
C4 C5 C6 . . 117.9(3) ?
C10 C5 C6 . . 118.8(3) ?
C7 C6 C1 . . 121.0(4) ?
C7 C6 C5 . . 118.8(3) ?
C1 C6 C5 . . 120.2(3) ?
C8 C7 C6 . . 121.8(4) ?
C8 C7 H7 . . 119.1 ?
C6 C7 H7 . . 119.1 ?
C7 C8 C9 . . 119.6(4) ?
C7 C8 H8 . . 120.2 ?
C9 C8 H8 . . 120.2 ?
C8 C9 C10 . . 121.7(4) ?
C8 C9 C14 . . 119.7(4) ?
C10 C9 C14 . . 118.5(4) ?
C9 C10 C5 . . 119.3(3) ?
C9 C10 C11 . . 117.9(4) ?
C5 C10 C11 . . 122.8(3) ?
O1 C11 C10 . . 124.2(4) ?
O1 C11 C12 . . 116.1(3) ?
C10 C11 C12 . . 119.7(3) ?
O2 C12 C13 . . 124.4(4) ?
O2 C12 C11 . . 118.4(3) ?
C13 C12 C11 . . 117.2(4) ?
C14 C13 C12 . . 118.9(4) ?
C14 C13 C15 . . 110.7(3) ?
C12 C13 C15 . . 130.4(4) ?
C13 C14 O3 . . 114.3(4) ?
C13 C14 C9 . . 127.4(4) ?
O3 C14 C9 . . 118.3(4) ?
C13 C15 C18 . . 113.4(3) ?
C13 C15 C16 . . 100.7(3) ?
C18 C15 C16 . . 113.9(3) ?
C13 C15 H15 . . 109.5 ?
C18 C15 H15 . . 109.5 ?
C16 C15 H15 . . 109.5 ?
O3 C16 C15 . . 107.2(3) ?
O3 C16 H16A . . 110.3 ?
C15 C16 H16A . . 110.3 ?
O3 C16 H16B . . 110.3 ?
C15 C16 H16B . . 110.3 ?
H16A C16 H16B . . 108.5 ?
C1 C17 H17A . . 109.5 ?
C1 C17 H17B . . 109.5 ?
H17A C17 H17B . . 109.5 ?
C1 C17 H17C . . 109.5 ?
H17A C17 H17C . . 109.5 ?
H17B C17 H17C . . 109.5 ?
C15 C18 H18A . . 109.5 ?
C15 C18 H18B . . 109.5 ?
H18A C18 H18B . . 109.5 ?
C15 C18 H18C . . 109.5 ?
H18A C18 H18C . . 109.5 ?
H18B C18 H18C . . 109.5 ?

loop_
_geom_bond_atom_site_label_1
_geom_bond_atom_site_label_2
_geom_bond_site_symmetry_2
_geom_bond_distance
_geom_bond_publ_flag
O1 C11 . 1.205(4) ?
O2 C12 . 1.223(3) ?
O3 C14 . 1.347(3) ?
O3 C16 . 1.483(4) ?
C1 C2 . 1.344(4) ?
C1 C6 . 1.434(4) ?
C1 C17 . 1.510(4) ?
C2 C3 . 1.405(4) ?
C2 H2 . 0.9300 ?
C3 C4 . 1.360(4) ?
C3 H3 . 0.9300 ?
C4 C5 . 1.410(4) ?
C4 H4 . 0.9300 ?
C5 C10 . 1.421(4) ?
C5 C6 . 1.435(4) ?
C6 C7 . 1.401(4) ?
C7 C8 . 1.371(4) ?
C7 H7 . 0.9300 ?
C8 C9 . 1.386(4) ?
C8 H8 . 0.9300 ?
C9 C10 . 1.390(4) ?
C9 C14 . 1.455(5) ?
C10 C11 . 1.485(4) ?
C11 C12 . 1.547(5) ?
C12 C13 . 1.416(4) ?
C13 C14 . 1.335(4) ?
C13 C15 . 1.505(4) ?
C15 C18 . 1.510(4) ?
C15 C16 . 1.533(4) ?
C15 H15 . 0.9800 ?
C16 H16A . 0.9700 ?
C16 H16B . 0.9700 ?
C17 H17A . 0.9600 ?
C17 H17B . 0.9600 ?
C17 H17C . 0.9600 ?
C18 H18A . 0.9600 ?
C18 H18B . 0.9600 ?
C18 H18C . 0.9600 ?

loop_
_geom_hbond_atom_site_label_D
_geom_hbond_atom_site_label_H
_geom_hbond_atom_site_label_A
_geom_hbond_site_symmetry_A
_geom_hbond_distance_DH
_geom_hbond_distance_HA
_geom_hbond_distance_DA
_geom_hbond_angle_DHA
C18 H18B O1 3_656 0.96 2.53 3.379(4) 147.1
C16 H16A O2 3_656 0.97 2.48 3.384(5) 154.8
C17 H17A O2 2_665 0.96 2.56 3.484(4) 162.4
C17 H17C O2 2_765 0.96 2.66 3.377(4) 131.6
C7 H7 O3 4_567 0.93 2.67 3.481(4) 146.1

loop_
_geom_torsion_atom_site_label_1
_geom_torsion_atom_site_label_2
_geom_torsion_atom_site_label_3
_geom_torsion_atom_site_label_4
_geom_torsion_site_symmetry_1
_geom_torsion_site_symmetry_2
_geom_torsion_site_symmetry_3
_geom_torsion_site_symmetry_4
_geom_torsion
_geom_torsion_publ_flag
C6 C1 C2 C3 . . . . -1.1(6) ?
C17 C1 C2 C3 . . . . 179.9(3) ?
C1 C2 C3 C4 . . . . 0.0(6) ?
C2 C3 C4 C5 . . . . 0.2(6) ?
C3 C4 C5 C10 . . . . -179.7(3) ?
C3 C4 C5 C6 . . . . 0.7(5) ?
C2 C1 C6 C7 . . . . -177.9(4) ?
C17 C1 C6 C7 . . . . 1.1(5) ?
C2 C1 C6 C5 . . . . 2.0(5) ?
C17 C1 C6 C5 . . . . -179.0(3) ?
C4 C5 C6 C7 . . . . 178.1(3) ?
C10 C5 C6 C7 . . . . -1.5(4) ?
C4 C5 C6 C1 . . . . -1.8(5) ?
C10 C5 C6 C1 . . . . 178.6(3) ?
C1 C6 C7 C8 . . . . -179.9(3) ?
C5 C6 C7 C8 . . . . 0.2(5) ?
C6 C7 C8 C9 . . . . 0.5(6) ?
C7 C8 C9 C10 . . . . 0.1(5) ?
C7 C8 C9 C14 . . . . -179.4(3) ?
C8 C9 C10 C5 . . . . -1.3(5) ?
C14 C9 C10 C5 . . . . 178.1(3) ?
C8 C9 C10 C11 . . . . 178.7(3) ?
C14 C9 C10 C11 . . . . -1.9(5) ?
C4 C5 C10 C9 . . . . -177.5(3) ?
C6 C5 C10 C9 . . . . 2.0(4) ?
C4 C5 C10 C11 . . . . 2.5(5) ?
C6 C5 C10 C11 . . . . -178.0(3) ?
C9 C10 C11 O1 . . . . 175.6(4) ?
C5 C10 C11 O1 . . . . -4.4(6) ?
C9 C10 C11 C12 . . . . -2.3(5) ?
C5 C10 C11 C12 . . . . 177.7(3) ?
O1 C11 C12 O2 . . . . 8.4(5) ?
C10 C11 C12 O2 . . . . -173.6(3) ?
O1 C11 C12 C13 . . . . -171.5(4) ?
C10 C11 C12 C13 . . . . 6.5(5) ?
O2 C12 C13 C14 . . . . 173.8(4) ?
C11 C12 C13 C14 . . . . -6.4(5) ?
O2 C12 C13 C15 . . . . -6.3(6) ?
C11 C12 C13 C15 . . . . 173.6(3) ?
C12 C13 C14 O3 . . . . -179.6(3) ?
C15 C13 C14 O3 . . . . 0.4(4) ?
C12 C13 C14 C9 . . . . 2.3(6) ?
C15 C13 C14 C9 . . . . -177.7(3) ?
C16 O3 C14 C13 . . . . 0.8(4) ?
C16 O3 C14 C9 . . . . 179.1(3) ?
C8 C9 C14 C13 . . . . -178.3(4) ?
C10 C9 C14 C13 . . . . 2.2(6) ?
C8 C9 C14 O3 . . . . 3.7(5) ?
C10 C9 C14 O3 . . . . -175.8(3) ?
C14 C13 C15 C18 . . . . 120.7(3) ?
C12 C13 C15 C18 . . . . -59.3(5) ?
C14 C13 C15 C16 . . . . -1.4(4) ?
C12 C13 C15 C16 . . . . 178.7(4) ?
C14 O3 C16 C15 . . . . -1.7(4) ?
C13 C15 C16 O3 . . . . 1.8(4) ?
C18 C15 C16 O3 . . . . -120.0(3) ?

loop_
_cod_related_entry_id
_cod_related_entry_database
_cod_related_entry_code
1 ChemSpider 24734386
